data_7043033
loop_
_publ_author_name
'Hossain, M. K.'
'Haukka, M.'
'Sillanp\"a\"a, R.'
'Hrovat, D. A.'
'Richmond, M. G.'
'Nordlander, E.'
'Lehtonen, A.'

_publ_section_title
;
 Syntheses and catalytic oxotransfer activities of oxo molybdenum(vi)
 complexes of a new aminoalcohol phenolate ligand
;
_journal_name_full 'Dalton Trans.'
_journal_paper_doi 10.1039/C7DT00846E
_journal_year 2017
_chemical_formula_moiety 'C25 H37 Mo N O5 S'
_chemical_formula_sum 'C25 H37 Mo N O5 S'
_chemical_formula_weight 559.55
_space_group_crystal_system monoclinic
_space_group_IT_number 14
_space_group_name_Hall '-P 2yn'
_space_group_name_H-M_alt 'P 1 21/n 1'
_symmetry_space_group_name_Hall '-P 2yn'
_symmetry_space_group_name_H-M 'P 1 21/n 1'
_atom_sites_solution_hydrogens mixed
_audit_creation_method SHELXL-2016/6
_audit_update_record
;
2017-01-20 deposited with the CCDC.
2017-04-26 downloaded from the CCDC.
;
_cell_angle_alpha 90
_cell_angle_beta 100.7940(10)
_cell_angle_gamma 90
_cell_formula_units_Z 8
_cell_length_a 15.4410(2)
_cell_length_b 12.2811(2)
_cell_length_c 31.7359(5)
_cell_measurement_reflns_used 109079
_cell_measurement_temperature 170(2)
_cell_measurement_theta_max 30.03
_cell_measurement_theta_min 1.00
_cell_volume 5911.68(16)
_computing_cell_refinement 'Denzo/Scalepack (Otwinowski & Minor, 1997)'
_computing_data_collection 'Collect (Bruker AXS BV, 1997-2008)'
_computing_data_reduction 'Denzo/Scalepack (Otwinowski & Minor, 1997)'
_computing_molecular_graphics 'UCSF Chimera (Petterssen et al. 2004)'
_computing_publication_material 'SHELXL-2016 (Sheldrick, 2016)'
_computing_structure_refinement 'SHELXL-2016 (Sheldrick, 2016)'
_computing_structure_solution 'SUPERFLIP (Palatinus & Chapuis, 2007)'
_diffrn_ambient_temperature 170(2)
_diffrn_measured_fraction_theta_full 0.994
_diffrn_measured_fraction_theta_max 0.985
_diffrn_measurement_device '\k-geometry diffractometer'
_diffrn_measurement_device_type 'Bruker KAPPA APEX II CCD'
_diffrn_measurement_method '\f scans and \w scans with \k offset'
_diffrn_radiation_monochromator 'horizontally mounted graphite crystal'
_diffrn_radiation_type MoK\a
_diffrn_radiation_wavelength 0.71073
_diffrn_reflns_av_R_equivalents 0.0634
_diffrn_reflns_av_unetI/netI 0.0603
_diffrn_reflns_Laue_measured_fraction_full 0.994
_diffrn_reflns_Laue_measured_fraction_max 0.985
_diffrn_reflns_limit_h_max 21
_diffrn_reflns_limit_h_min -21
_diffrn_reflns_limit_k_max 16
_diffrn_reflns_limit_k_min -17
_diffrn_reflns_limit_l_max 37
_diffrn_reflns_limit_l_min -44
_diffrn_reflns_number 87350
_diffrn_reflns_point_group_measured_fraction_full 0.994
_diffrn_reflns_point_group_measured_fraction_max 0.985
_diffrn_reflns_theta_full 26.000
_diffrn_reflns_theta_max 30.081
_diffrn_reflns_theta_min 1.782
_diffrn_source 'fine-focus sealed tube'
_exptl_absorpt_coefficient_mu 0.545
_exptl_absorpt_correction_T_max 0.7460
_exptl_absorpt_correction_T_min 0.6684
_exptl_absorpt_correction_type multi-scan
_exptl_absorpt_process_details
;
SADABS-2012/1 (Bruker, 2012)
Additional spherical absorption correction applied with mu*r =  0.2000
Lambda/2 correction factor = 0.0015
;
_exptl_crystal_colour colourless
_exptl_crystal_density_diffrn 1.257
_exptl_crystal_description plate
_exptl_crystal_F_000 2336
_exptl_crystal_size_max 0.156
_exptl_crystal_size_mid 0.151
_exptl_crystal_size_min 0.040
_platon_squeeze_details
;
The contribution of the missing solvent to the calculated structure factors
was taken into account with the BYPASS algorithm (van der Sluis & Spek, 1990),
implemented as the SQUEEZE option in PLATON (Spek, 2015).
;
_refine_diff_density_max 0.814
_refine_diff_density_min -0.834
_refine_diff_density_rms 0.120
_refine_ls_extinction_method none
_refine_ls_goodness_of_fit_ref 1.062
_refine_ls_hydrogen_treatment mixed
_refine_ls_matrix_type full
_refine_ls_number_parameters 619
_refine_ls_number_reflns 17107
_refine_ls_number_restraints 0
_refine_ls_restrained_S_all 1.062
_refine_ls_R_factor_all 0.1079
_refine_ls_R_factor_gt 0.0644
_refine_ls_shift/su_max 0.002
_refine_ls_shift/su_mean 0.000
_refine_ls_structure_factor_coef Fsqd
_refine_ls_weighting_details 'w=1/[\s^2^(Fo^2^)+(0.0292P)^2^+26.9765P] where P=(Fo^2^+2Fc^2^)/3'
_refine_ls_weighting_scheme calc
_refine_ls_wR_factor_gt 0.1274
_refine_ls_wR_factor_ref 0.1492
_reflns_Friedel_coverage 0.000
_reflns_number_gt 11466
_reflns_number_total 17107
_reflns_threshold_expression 'I > 2\s(I)'
_cod_data_source_file c7dt00846e1.cif
_cod_data_source_block mkh36c_sq
_cod_database_code 7043033
_shelx_shelxl_version_number 2016/6
_shelx_space_group_comment
;
The symmetry employed for this shelxl refinement is uniquely defined
by the following loop, which should always be used as a source of
symmetry information in preference to the above space-group names.
They are only intended as comments.
;
_shelx_estimated_absorpt_t_min 0.920
_shelx_estimated_absorpt_t_max 0.979
_platon_squeeze_void_probe_radius 1.20

loop_
_space_group_symop_operation_xyz
'x, y, z'
'-x+1/2, y+1/2, -z+1/2'
'-x, -y, -z'
'x-1/2, -y-1/2, z-1/2'

loop_
_atom_site_label
_atom_site_type_symbol
_atom_site_fract_x
_atom_site_fract_y
_atom_site_fract_z
_atom_site_U_iso_or_equiv
_atom_site_adp_type
_atom_site_occupancy
_atom_site_site_symmetry_order
_atom_site_calc_flag
_atom_site_refinement_flags_posn
_atom_site_refinement_flags_adp
Mo1 Mo 0.87789(2) 0.67683(3) 0.47614(2) 0.02200(8) Uani 1 1 d . .
S1 S 0.86235(9) 0.92468(10) 0.43212(5) 0.0477(3) Uani 1 1 d . .
O1 O 0.77371(18) 0.7299(3) 0.46618(10) 0.0315(7) Uani 1 1 d . .
O2 O 0.86972(19) 0.5464(2) 0.49357(10) 0.0301(7) Uani 1 1 d . .
O3 O 0.92316(18) 0.7397(2) 0.53216(10) 0.0269(6) Uani 1 1 d . .
O4 O 0.88568(18) 0.6507(3) 0.41733(10) 0.0307(7) Uani 1 1 d . .
O5 O 0.9254(2) 0.8493(2) 0.45938(11) 0.0332(7) Uani 1 1 d . .
N8 N 1.0275(2) 0.6514(3) 0.47728(11) 0.0216(7) Uani 1 1 d . .
C1 C 0.9911(2) 0.7109(3) 0.56382(13) 0.0230(8) Uani 1 1 d . .
C2 C 0.9789(3) 0.7007(3) 0.60644(14) 0.0266(8) Uani 1 1 d . .
C3 C 1.0535(3) 0.6746(4) 0.63705(13) 0.0281(8) Uani 1 1 d . .
H3 H 1.046537 0.665886 0.665974 0.034 Uiso 1 1 calc R U
C4 C 1.1378(3) 0.6605(3) 0.62774(13) 0.0267(8) Uani 1 1 d . .
C5 C 1.1464(3) 0.6727(4) 0.58544(13) 0.0282(8) Uani 1 1 d . .
H5 H 1.202803 0.663059 0.578170 0.034 Uiso 1 1 calc R U
C6 C 1.0757(3) 0.6985(3) 0.55325(13) 0.0248(8) Uani 1 1 d . .
C7 C 1.0876(3) 0.7197(4) 0.50814(13) 0.0266(8) Uani 1 1 d . .
H7A H 1.075873 0.797531 0.501117 0.032 Uiso 1 1 calc R U
H7B H 1.149395 0.704024 0.505719 0.032 Uiso 1 1 calc R U
C9 C 1.0417(3) 0.6636(3) 0.43269(13) 0.0254(8) Uani 1 1 d . .
H9A H 1.096708 0.626480 0.429058 0.030 Uiso 1 1 calc R U
H9B H 1.046178 0.741567 0.425467 0.030 Uiso 1 1 calc R U
C10 C 0.9622(3) 0.6117(3) 0.40385(13) 0.0253(8) Uani 1 1 d . .
H10 H 0.965483 0.530966 0.408031 0.030 Uiso 1 1 calc R U
C11 C 0.9590(3) 0.6362(4) 0.35686(14) 0.0298(9) Uani 1 1 d . .
C12 C 1.0230(3) 0.5932(4) 0.33616(15) 0.0338(10) Uani 1 1 d . .
H12 H 1.068558 0.549269 0.351828 0.041 Uiso 1 1 calc R U
C13 C 1.0215(3) 0.6131(4) 0.29315(17) 0.0426(12) Uani 1 1 d . .
H13 H 1.066936 0.584879 0.279845 0.051 Uiso 1 1 calc R U
C14 C 0.9543(4) 0.6739(6) 0.26942(18) 0.0580(16) Uani 1 1 d . .
H14 H 0.951589 0.685535 0.239613 0.070 Uiso 1 1 calc R U
C15 C 0.8909(4) 0.7174(6) 0.2902(2) 0.0674(19) Uani 1 1 d . .
H15 H 0.844925 0.760657 0.274450 0.081 Uiso 1 1 calc R U
C16 C 0.8930(4) 0.6992(5) 0.33338(17) 0.0473(13) Uani 1 1 d . .
H16 H 0.848983 0.730188 0.346947 0.057 Uiso 1 1 calc R U
C17 C 0.8885(3) 0.7212(4) 0.61864(15) 0.0305(9) Uani 1 1 d . .
C18 C 0.8181(3) 0.6435(4) 0.59492(16) 0.0380(11) Uani 1 1 d . .
H18A H 0.808374 0.658684 0.564080 0.057 Uiso 1 1 calc R U
H18B H 0.762876 0.653976 0.605395 0.057 Uiso 1 1 calc R U
H18C H 0.838059 0.568076 0.600134 0.057 Uiso 1 1 calc R U
C19 C 0.8606(3) 0.8397(4) 0.60782(18) 0.0410(11) Uani 1 1 d . .
H19A H 0.905295 0.889230 0.623326 0.061 Uiso 1 1 calc R U
H19B H 0.803856 0.853864 0.616341 0.061 Uiso 1 1 calc R U
H19C H 0.854942 0.851616 0.576883 0.061 Uiso 1 1 calc R U
C20 C 0.8915(3) 0.7051(4) 0.66728(15) 0.0388(11) Uani 1 1 d . .
H20A H 0.908441 0.629906 0.675221 0.058 Uiso 1 1 calc R U
H20B H 0.833181 0.720101 0.673913 0.058 Uiso 1 1 calc R U
H20C H 0.934795 0.755171 0.683485 0.058 Uiso 1 1 calc R U
C21 C 1.2195(3) 0.6332(4) 0.66194(15) 0.0349(10) Uani 1 1 d . .
C22 C 1.1960(3) 0.6123(5) 0.70587(16) 0.0471(13) Uani 1 1 d . .
H22A H 1.169120 0.677777 0.715489 0.071 Uiso 1 1 calc R U
H22B H 1.249546 0.593973 0.726507 0.071 Uiso 1 1 calc R U
H22C H 1.154187 0.551571 0.703801 0.071 Uiso 1 1 calc R U
C23 C 1.2841(4) 0.7298(5) 0.66539(19) 0.0558(16) Uani 1 1 d . .
H23A H 1.295173 0.748013 0.636807 0.084 Uiso 1 1 calc R U
H23B H 1.339728 0.709889 0.684130 0.084 Uiso 1 1 calc R U
H23C H 1.258405 0.792890 0.677416 0.084 Uiso 1 1 calc R U
C24 C 1.2648(3) 0.5306(5) 0.64848(17) 0.0480(13) Uani 1 1 d . .
H24A H 1.224237 0.468632 0.646683 0.072 Uiso 1 1 calc R U
H24B H 1.318012 0.515064 0.669763 0.072 Uiso 1 1 calc R U
H24C H 1.280877 0.542712 0.620408 0.072 Uiso 1 1 calc R U
C25 C 0.8166(5) 1.0032(5) 0.4692(3) 0.102(4) Uani 1 1 d . .
H25A H 0.772167 0.959988 0.480080 0.154 Uiso 1 1 calc R U
H25B H 0.788939 1.068569 0.454906 0.154 Uiso 1 1 calc R U
H25C H 0.863321 1.024461 0.493111 0.154 Uiso 1 1 calc R U
C26 C 0.9327(5) 1.0259(5) 0.4162(3) 0.077(2) Uani 1 1 d . .
H26A H 0.973625 1.052445 0.441525 0.115 Uiso 1 1 calc R U
H26B H 0.896946 1.086632 0.402527 0.115 Uiso 1 1 calc R U
H26C H 0.966171 0.994160 0.395886 0.115 Uiso 1 1 calc R U
Mo1B Mo 0.39870(2) 0.82160(3) 0.52239(2) 0.02142(8) Uani 1 1 d . .
S1B S 0.41625(9) 0.57072(9) 0.56134(4) 0.0386(3) Uani 1 1 d . .
O1B O 0.30387(18) 0.7630(2) 0.53269(10) 0.0301(6) Uani 1 1 d . .
O2B O 0.37265(19) 0.9523(2) 0.50668(11) 0.0327(7) Uani 1 1 d . .
O3B O 0.39862(18) 0.7640(2) 0.46555(9) 0.0264(6) Uani 1 1 d . .
O4B O 0.45487(19) 0.8439(3) 0.58086(10) 0.0301(7) Uani 1 1 d . .
O5B O 0.46306(19) 0.6486(2) 0.53619(10) 0.0306(7) Uani 1 1 d . .
N8B N 0.5458(2) 0.8525(3) 0.51937(11) 0.0220(7) Uani 1 1 d . .
C1B C 0.4398(3) 0.7937(3) 0.43288(13) 0.0240(8) Uani 1 1 d . .
C2B C 0.3921(3) 0.8009(4) 0.39096(14) 0.0287(9) Uani 1 1 d . .
C3B C 0.4402(3) 0.8262(4) 0.35902(13) 0.0288(8) Uani 1 1 d . .
H3B H 0.409250 0.830700 0.330227 0.035 Uiso 1 1 calc R U
C4B C 0.5309(3) 0.8452(4) 0.36698(14) 0.0297(9) Uani 1 1 d . .
C5B C 0.5749(3) 0.8362(3) 0.40910(13) 0.0264(8) Uani 1 1 d . .
H5B H 0.636728 0.848178 0.415437 0.032 Uiso 1 1 calc R U
C6B C 0.5317(2) 0.8102(3) 0.44224(13) 0.0227(8) Uani 1 1 d . .
C7B C 0.5816(2) 0.7907(3) 0.48660(13) 0.0244(8) Uani 1 1 d . .
H7BA H 0.579969 0.711973 0.493159 0.029 Uiso 1 1 calc R U
H7BB H 0.644001 0.811494 0.487959 0.029 Uiso 1 1 calc R U
C9B C 0.5971(3) 0.8366(4) 0.56285(13) 0.0260(8) Uani 1 1 d . .
H9BA H 0.653884 0.876026 0.566144 0.031 Uiso 1 1 calc R U
H9BB H 0.609639 0.758221 0.568241 0.031 Uiso 1 1 calc R U
C10B C 0.5425(3) 0.8805(4) 0.59444(14) 0.0277(9) Uani 1 1 d . .
H10B H 0.543767 0.961934 0.594138 0.033 Uiso 1 1 calc R U
C11B C 0.5791(3) 0.8403(4) 0.63880(14) 0.0354(10) Uani 1 1 d . .
C12B C 0.6461(3) 0.8948(6) 0.66554(19) 0.0551(16) Uani 1 1 d . .
H12B H 0.666088 0.962988 0.656915 0.066 Uiso 1 1 calc R U
C13B C 0.6848(4) 0.8503(8) 0.7053(2) 0.080(3) Uani 1 1 d . .
H13B H 0.731038 0.888133 0.723416 0.096 Uiso 1 1 calc R U
C14B C 0.6563(6) 0.7536(9) 0.7178(2) 0.097(3) Uani 1 1 d . .
H14B H 0.683523 0.723531 0.744590 0.116 Uiso 1 1 calc R U
C15B C 0.5896(7) 0.6988(8) 0.6927(2) 0.100(3) Uani 1 1 d . .
H15B H 0.569932 0.631357 0.702205 0.120 Uiso 1 1 calc R U
C16B C 0.5496(5) 0.7417(6) 0.65298(19) 0.0674(19) Uani 1 1 d . .
H16B H 0.502457 0.703652 0.635591 0.081 Uiso 1 1 calc R U
C17B C 0.2926(3) 0.7767(4) 0.38035(15) 0.0346(10) Uani 1 1 d . .
C18B C 0.2411(3) 0.8560(5) 0.40378(17) 0.0430(12) Uani 1 1 d . .
H18D H 0.260510 0.847806 0.434833 0.065 Uiso 1 1 calc R U
H18E H 0.177935 0.840056 0.396063 0.065 Uiso 1 1 calc R U
H18F H 0.252012 0.930856 0.395413 0.065 Uiso 1 1 calc R U
C19B C 0.2756(3) 0.6584(4) 0.39332(18) 0.0458(13) Uani 1 1 d . .
H19D H 0.311230 0.608369 0.379568 0.069 Uiso 1 1 calc R U
H19E H 0.213008 0.640870 0.384067 0.069 Uiso 1 1 calc R U
H19F H 0.291816 0.650916 0.424550 0.069 Uiso 1 1 calc R U
C20B C 0.2558(3) 0.7842(6) 0.33213(17) 0.0536(15) Uani 1 1 d . .
H20D H 0.264890 0.858022 0.322040 0.080 Uiso 1 1 calc R U
H20E H 0.192602 0.767667 0.326705 0.080 Uiso 1 1 calc R U
H20F H 0.286402 0.731816 0.316797 0.080 Uiso 1 1 calc R U
C21B C 0.5822(3) 0.8724(4) 0.33098(15) 0.0374(11) Uani 1 1 d . .
C22B C 0.5213(4) 0.8808(6) 0.28712(17) 0.0597(17) Uani 1 1 d . .
H22D H 0.490648 0.811405 0.280201 0.090 Uiso 1 1 calc R U
H22E H 0.556334 0.897775 0.265207 0.090 Uiso 1 1 calc R U
H22F H 0.477946 0.938743 0.287862 0.090 Uiso 1 1 calc R U
C23B C 0.6501(4) 0.7827(6) 0.32907(19) 0.0607(17) Uani 1 1 d . .
H23D H 0.690997 0.778551 0.356654 0.091 Uiso 1 1 calc R U
H23E H 0.683035 0.799294 0.306291 0.091 Uiso 1 1 calc R U
H23F H 0.619819 0.712687 0.323041 0.091 Uiso 1 1 calc R U
C24B C 0.6292(4) 0.9815(5) 0.3408(2) 0.0608(17) Uani 1 1 d . .
H24D H 0.585495 1.039117 0.341190 0.091 Uiso 1 1 calc R U
H24E H 0.663791 0.997611 0.318583 0.091 Uiso 1 1 calc R U
H24F H 0.668575 0.977718 0.368802 0.091 Uiso 1 1 calc R U
C25B C 0.3423(4) 0.4977(4) 0.5221(2) 0.0635(19) Uani 1 1 d . .
H25D H 0.293281 0.545211 0.509449 0.095 Uiso 1 1 calc R U
H25E H 0.319425 0.434649 0.535414 0.095 Uiso 1 1 calc R U
H25F H 0.373287 0.472797 0.499552 0.095 Uiso 1 1 calc R U
C26B C 0.4956(4) 0.4661(4) 0.5772(2) 0.0569(16) Uani 1 1 d . .
H26D H 0.517479 0.439505 0.551994 0.085 Uiso 1 1 calc R U
H26E H 0.468186 0.405905 0.590149 0.085 Uiso 1 1 calc R U
H26F H 0.544936 0.495284 0.598139 0.085 Uiso 1 1 calc R U
H8B H 0.553(3) 0.920(4) 0.5142(13) 0.015(10) Uiso 1 1 d . .
H8 H 1.042(3) 0.583(4) 0.4845(15) 0.027(12) Uiso 1 1 d . .

loop_
_atom_site_aniso_label
_atom_site_aniso_U_11
_atom_site_aniso_U_22
_atom_site_aniso_U_33
_atom_site_aniso_U_23
_atom_site_aniso_U_13
_atom_site_aniso_U_12
Mo1 0.01629(15) 0.02097(16) 0.02938(18) 0.00062(14) 0.00592(12) 0.00071(13)
S1 0.0460(7) 0.0246(6) 0.0658(9) 0.0105(6) -0.0067(6) 0.0008(5)
O1 0.0219(14) 0.0326(16) 0.0416(18) 0.0010(14) 0.0099(12) 0.0035(12)
O2 0.0266(15) 0.0229(15) 0.0426(18) 0.0054(13) 0.0110(13) 0.0015(12)
O3 0.0211(13) 0.0282(15) 0.0323(16) -0.0027(12) 0.0074(11) 0.0028(12)
O4 0.0190(13) 0.0414(18) 0.0322(16) -0.0067(13) 0.0063(11) -0.0003(12)
O5 0.0290(15) 0.0214(14) 0.050(2) 0.0117(13) 0.0090(14) 0.0058(12)
N8 0.0188(15) 0.0225(17) 0.0238(17) -0.0008(13) 0.0046(12) -0.0021(13)
C1 0.0195(17) 0.0194(17) 0.031(2) -0.0037(15) 0.0082(15) -0.0037(14)
C2 0.026(2) 0.025(2) 0.030(2) -0.0041(16) 0.0092(16) -0.0037(16)
C3 0.029(2) 0.031(2) 0.0251(19) -0.0055(17) 0.0074(15) -0.0054(18)
C4 0.0263(19) 0.030(2) 0.025(2) -0.0025(16) 0.0068(15) -0.0057(16)
C5 0.0219(18) 0.036(2) 0.027(2) -0.0001(18) 0.0063(15) -0.0039(18)
C6 0.0239(18) 0.027(2) 0.0245(19) -0.0026(15) 0.0079(15) -0.0048(16)
C7 0.0190(18) 0.031(2) 0.030(2) -0.0040(17) 0.0053(15) -0.0084(16)
C9 0.0238(18) 0.027(2) 0.026(2) 0.0005(16) 0.0061(15) -0.0026(16)
C10 0.0217(18) 0.027(2) 0.027(2) -0.0007(16) 0.0063(15) 0.0033(16)
C11 0.027(2) 0.032(2) 0.029(2) -0.0001(17) 0.0016(16) -0.0011(17)
C12 0.034(2) 0.036(2) 0.030(2) -0.0076(19) 0.0050(18) 0.0013(19)
C13 0.043(3) 0.049(3) 0.039(3) -0.003(2) 0.017(2) 0.002(2)
C14 0.062(4) 0.081(4) 0.031(3) 0.009(3) 0.010(2) 0.005(3)
C15 0.063(4) 0.091(5) 0.047(4) 0.027(3) 0.007(3) 0.035(4)
C16 0.044(3) 0.059(4) 0.038(3) 0.012(2) 0.006(2) 0.021(3)
C17 0.027(2) 0.031(2) 0.036(2) 0.0006(18) 0.0137(18) 0.0029(18)
C18 0.023(2) 0.049(3) 0.045(3) -0.001(2) 0.0119(19) -0.0044(19)
C19 0.038(3) 0.037(3) 0.052(3) -0.001(2) 0.018(2) 0.013(2)
C20 0.035(2) 0.053(3) 0.034(2) 0.003(2) 0.0204(19) 0.005(2)
C21 0.027(2) 0.049(3) 0.028(2) -0.002(2) 0.0028(17) -0.008(2)
C22 0.038(3) 0.074(4) 0.028(2) -0.002(2) 0.004(2) 0.002(3)
C23 0.039(3) 0.077(4) 0.048(3) -0.004(3) -0.001(2) -0.023(3)
C24 0.034(3) 0.071(4) 0.038(3) 0.000(3) 0.004(2) 0.009(3)
C25 0.060(4) 0.034(3) 0.232(11) -0.029(5) 0.078(6) -0.004(3)
C26 0.098(6) 0.038(3) 0.098(6) 0.027(4) 0.031(5) -0.004(3)
Mo1B 0.01734(15) 0.02008(16) 0.02776(17) 0.00184(14) 0.00660(12) -0.00028(13)
S1B 0.0469(7) 0.0225(5) 0.0530(8) 0.0083(5) 0.0257(6) 0.0005(5)
O1B 0.0230(14) 0.0313(16) 0.0377(17) 0.0029(13) 0.0101(12) -0.0030(12)
O2B 0.0265(15) 0.0238(15) 0.049(2) 0.0029(13) 0.0095(13) 0.0012(12)
O3B 0.0206(13) 0.0315(16) 0.0278(15) 0.0009(12) 0.0068(11) -0.0054(12)
O4B 0.0242(14) 0.0392(18) 0.0281(15) -0.0021(13) 0.0078(11) -0.0010(13)
O5B 0.0267(15) 0.0229(14) 0.0440(19) 0.0049(13) 0.0111(13) -0.0022(12)
N8B 0.0213(16) 0.0212(16) 0.0238(17) 0.0057(13) 0.0049(12) 0.0010(13)
C1B 0.0211(18) 0.026(2) 0.026(2) 0.0002(15) 0.0074(15) -0.0014(15)
C2B 0.026(2) 0.031(2) 0.029(2) -0.0007(17) 0.0030(16) -0.0008(17)
C3B 0.028(2) 0.033(2) 0.025(2) -0.0003(18) 0.0037(15) 0.0006(18)
C4B 0.0232(19) 0.036(2) 0.032(2) 0.0008(18) 0.0109(16) 0.0024(17)
C5B 0.0209(18) 0.031(2) 0.029(2) -0.0032(17) 0.0093(15) -0.0024(16)
C6B 0.0212(17) 0.0220(19) 0.0255(19) -0.0016(15) 0.0061(14) 0.0031(15)
C7B 0.0184(17) 0.028(2) 0.029(2) -0.0002(16) 0.0081(15) 0.0021(15)
C9B 0.0205(18) 0.031(2) 0.026(2) 0.0016(17) 0.0046(15) 0.0012(16)
C10B 0.0226(19) 0.031(2) 0.029(2) -0.0002(17) 0.0031(16) -0.0005(17)
C11B 0.034(2) 0.049(3) 0.024(2) 0.0001(19) 0.0084(17) 0.011(2)
C12B 0.035(3) 0.083(5) 0.045(3) -0.013(3) 0.001(2) 0.006(3)
C13B 0.052(4) 0.145(8) 0.037(3) -0.016(4) -0.009(3) 0.020(5)
C14B 0.102(6) 0.162(10) 0.023(3) 0.025(4) 0.002(3) 0.048(6)
C15B 0.136(8) 0.114(7) 0.048(4) 0.041(5) 0.010(5) 0.017(6)
C16B 0.092(5) 0.073(5) 0.034(3) 0.011(3) 0.003(3) 0.001(4)
C17B 0.025(2) 0.048(3) 0.029(2) 0.003(2) 0.0020(17) -0.004(2)
C18B 0.026(2) 0.058(3) 0.043(3) 0.001(2) 0.0020(19) 0.007(2)
C19B 0.036(3) 0.050(3) 0.048(3) 0.000(2) 0.000(2) -0.017(2)
C20B 0.035(3) 0.085(4) 0.035(3) 0.000(3) -0.007(2) -0.012(3)
C21B 0.032(2) 0.055(3) 0.028(2) 0.001(2) 0.0121(18) 0.004(2)
C22B 0.051(3) 0.099(5) 0.033(3) 0.016(3) 0.017(2) 0.007(3)
C23B 0.058(4) 0.086(5) 0.045(3) 0.009(3) 0.025(3) 0.025(3)
C24B 0.061(4) 0.070(4) 0.058(4) 0.014(3) 0.028(3) -0.016(3)
C25B 0.037(3) 0.031(3) 0.120(6) -0.004(3) 0.010(3) -0.011(2)
C26B 0.074(4) 0.029(3) 0.066(4) 0.015(3) 0.011(3) 0.010(3)

loop_
_atom_type_symbol
_atom_type_description
_atom_type_scat_dispersion_real
_atom_type_scat_dispersion_imag
_atom_type_scat_source
C C 0.0033 0.0016 'International Tables Vol C Tables 4.2.6.8 and 6.1.1.4'
H H 0.0000 0.0000 'International Tables Vol C Tables 4.2.6.8 and 6.1.1.4'
Mo Mo -1.6832 0.6857 'International Tables Vol C Tables 4.2.6.8 and 6.1.1.4'
N N 0.0061 0.0033 'International Tables Vol C Tables 4.2.6.8 and 6.1.1.4'
O O 0.0106 0.0060 'International Tables Vol C Tables 4.2.6.8 and 6.1.1.4'
S S 0.1246 0.1234 'International Tables Vol C Tables 4.2.6.8 and 6.1.1.4'

loop_
_geom_angle_atom_site_label_1
_geom_angle_atom_site_label_2
_geom_angle_atom_site_label_3
_geom_angle
O2 Mo1 O1 107.08(14)
O2 Mo1 O4 100.37(14)
O1 Mo1 O4 96.43(14)
O2 Mo1 O3 96.44(14)
O1 Mo1 O3 100.52(14)
O4 Mo1 O3 151.43(12)
O2 Mo1 N8 90.14(13)
O1 Mo1 N8 162.19(14)
O4 Mo1 N8 75.50(12)
O3 Mo1 N8 81.55(11)
O2 Mo1 O5 166.01(12)
O1 Mo1 O5 86.38(13)
O4 Mo1 O5 81.41(13)
O3 Mo1 O5 76.92(12)
N8 Mo1 O5 76.80(11)
O5 S1 C25 104.5(4)
O5 S1 C26 103.3(3)
C25 S1 C26 98.6(3)
C1 O3 Mo1 132.1(2)
C10 O4 Mo1 124.0(2)
S1 O5 Mo1 119.64(18)
C7 N8 C9 112.9(3)
C7 N8 Mo1 115.7(2)
C9 N8 Mo1 107.2(2)
C7 N8 H8 106(3)
C9 N8 H8 106(3)
Mo1 N8 H8 109(3)
O3 C1 C2 120.8(3)
O3 C1 C6 118.2(4)
C2 C1 C6 120.9(4)
C3 C2 C1 116.6(4)
C3 C2 C17 122.1(4)
C1 C2 C17 121.3(4)
C4 C3 C2 124.1(4)
C4 C3 H3 118.0
C2 C3 H3 118.0
C5 C4 C3 117.0(4)
C5 C4 C21 119.6(4)
C3 C4 C21 123.4(4)
C4 C5 C6 122.5(4)
C4 C5 H5 118.8
C6 C5 H5 118.8
C5 C6 C1 119.0(4)
C5 C6 C7 121.6(4)
C1 C6 C7 119.4(4)
N8 C7 C6 111.1(3)
N8 C7 H7A 109.4
C6 C7 H7A 109.4
N8 C7 H7B 109.4
C6 C7 H7B 109.4
H7A C7 H7B 108.0
N8 C9 C10 106.6(3)
N8 C9 H9A 110.4
C10 C9 H9A 110.4
N8 C9 H9B 110.4
C10 C9 H9B 110.4
H9A C9 H9B 108.6
O4 C10 C11 110.8(3)
O4 C10 C9 107.5(3)
C11 C10 C9 112.5(3)
O4 C10 H10 108.6
C11 C10 H10 108.6
C9 C10 H10 108.6
C16 C11 C12 118.4(4)
C16 C11 C10 121.9(4)
C12 C11 C10 119.7(4)
C13 C12 C11 121.2(5)
C13 C12 H12 119.4
C11 C12 H12 119.4
C14 C13 C12 120.4(5)
C14 C13 H13 119.8
C12 C13 H13 119.8
C13 C14 C15 118.3(5)
C13 C14 H14 120.8
C15 C14 H14 120.8
C16 C15 C14 121.4(5)
C16 C15 H15 119.3
C14 C15 H15 119.3
C11 C16 C15 120.3(5)
C11 C16 H16 119.9
C15 C16 H16 119.9
C18 C17 C2 111.6(4)
C18 C17 C19 109.6(4)
C2 C17 C19 109.1(4)
C18 C17 C20 107.2(4)
C2 C17 C20 111.8(4)
C19 C17 C20 107.3(4)
C17 C18 H18A 109.5
C17 C18 H18B 109.5
H18A C18 H18B 109.5
C17 C18 H18C 109.5
H18A C18 H18C 109.5
H18B C18 H18C 109.5
C17 C19 H19A 109.5
C17 C19 H19B 109.5
H19A C19 H19B 109.5
C17 C19 H19C 109.5
H19A C19 H19C 109.5
H19B C19 H19C 109.5
C17 C20 H20A 109.5
C17 C20 H20B 109.5
H20A C20 H20B 109.5
C17 C20 H20C 109.5
H20A C20 H20C 109.5
H20B C20 H20C 109.5
C22 C21 C4 112.1(4)
C22 C21 C24 108.3(4)
C4 C21 C24 109.7(4)
C22 C21 C23 109.1(4)
C4 C21 C23 108.4(4)
C24 C21 C23 109.2(4)
C21 C22 H22A 109.5
C21 C22 H22B 109.5
H22A C22 H22B 109.5
C21 C22 H22C 109.5
H22A C22 H22C 109.5
H22B C22 H22C 109.5
C21 C23 H23A 109.5
C21 C23 H23B 109.5
H23A C23 H23B 109.5
C21 C23 H23C 109.5
H23A C23 H23C 109.5
H23B C23 H23C 109.5
C21 C24 H24A 109.5
C21 C24 H24B 109.5
H24A C24 H24B 109.5
C21 C24 H24C 109.5
H24A C24 H24C 109.5
H24B C24 H24C 109.5
S1 C25 H25A 109.5
S1 C25 H25B 109.5
H25A C25 H25B 109.5
S1 C25 H25C 109.5
H25A C25 H25C 109.5
H25B C25 H25C 109.5
S1 C26 H26A 109.5
S1 C26 H26B 109.5
H26A C26 H26B 109.5
S1 C26 H26C 109.5
H26A C26 H26C 109.5
H26B C26 H26C 109.5
O2B Mo1B O1B 106.69(14)
O2B Mo1B O4B 100.84(15)
O1B Mo1B O4B 97.06(14)
O2B Mo1B O3B 96.46(14)
O1B Mo1B O3B 99.92(13)
O4B Mo1B O3B 151.10(12)
O2B Mo1B N8B 90.76(13)
O1B Mo1B N8B 162.13(13)
O4B Mo1B N8B 75.38(12)
O3B Mo1B N8B 81.45(12)
O2B Mo1B O5B 166.54(12)
O1B Mo1B O5B 86.08(12)
O4B Mo1B O5B 81.34(12)
O3B Mo1B O5B 76.71(12)
N8B Mo1B O5B 76.86(11)
O5B S1B C25B 104.9(3)
O5B S1B C26B 103.5(2)
C25B S1B C26B 98.8(3)
C1B O3B Mo1B 133.7(3)
C10B O4B Mo1B 125.1(3)
S1B O5B Mo1B 116.26(16)
C9B N8B C7B 112.7(3)
C9B N8B Mo1B 107.4(2)
C7B N8B Mo1B 116.3(2)
C9B N8B H8B 104(3)
C7B N8B H8B 107(3)
Mo1B N8B H8B 109(3)
O3B C1B C2B 120.3(4)
O3B C1B C6B 118.2(4)
C2B C1B C6B 121.4(4)
C1B C2B C3B 116.6(4)
C1B C2B C17B 121.5(4)
C3B C2B C17B 121.8(4)
C4B C3B C2B 123.8(4)
C4B C3B H3B 118.1
C2B C3B H3B 118.1
C5B C4B C3B 117.1(4)
C5B C4B C21B 120.3(4)
C3B C4B C21B 122.6(4)
C6B C5B C4B 122.2(4)
C6B C5B H5B 118.9
C4B C5B H5B 118.9
C5B C6B C1B 118.9(4)
C5B C6B C7B 121.1(3)
C1B C6B C7B 119.8(3)
N8B C7B C6B 112.7(3)
N8B C7B H7BA 109.0
C6B C7B H7BA 109.0
N8B C7B H7BB 109.0
C6B C7B H7BB 109.0
H7BA C7B H7BB 107.8
N8B C9B C10B 107.7(3)
N8B C9B H9BA 110.2
C10B C9B H9BA 110.2
N8B C9B H9BB 110.2
C10B C9B H9BB 110.2
H9BA C9B H9BB 108.5
O4B C10B C11B 110.6(4)
O4B C10B C9B 107.6(3)
C11B C10B C9B 110.1(3)
O4B C10B H10B 109.5
C11B C10B H10B 109.5
C9B C10B H10B 109.5
C12B C11B C16B 118.3(5)
C12B C11B C10B 121.6(5)
C16B C11B C10B 120.0(5)
C11B C12B C13B 120.5(7)
C11B C12B H12B 119.7
C13B C12B H12B 119.7
C14B C13B C12B 120.0(7)
C14B C13B H13B 120.0
C12B C13B H13B 120.0
C13B C14B C15B 121.1(7)
C13B C14B H14B 119.4
C15B C14B H14B 119.4
C14B C15B C16B 120.0(8)
C14B C15B H15B 120.0
C16B C15B H15B 120.0
C11B C16B C15B 120.1(7)
C11B C16B H16B 120.0
C15B C16B H16B 120.0
C20B C17B C18B 108.5(4)
C20B C17B C2B 112.0(4)
C18B C17B C2B 111.0(4)
C20B C17B C19B 105.9(4)
C18B C17B C19B 109.8(4)
C2B C17B C19B 109.6(4)
C17B C18B H18D 109.5
C17B C18B H18E 109.5
H18D C18B H18E 109.5
C17B C18B H18F 109.5
H18D C18B H18F 109.5
H18E C18B H18F 109.5
C17B C19B H19D 109.5
C17B C19B H19E 109.5
H19D C19B H19E 109.5
C17B C19B H19F 109.5
H19D C19B H19F 109.5
H19E C19B H19F 109.5
C17B C20B H20D 109.5
C17B C20B H20E 109.5
H20D C20B H20E 109.5
C17B C20B H20F 109.5
H20D C20B H20F 109.5
H20E C20B H20F 109.5
C24B C21B C22B 108.2(5)
C24B C21B C23B 109.6(5)
C22B C21B C23B 108.8(5)
C24B C21B C4B 109.3(4)
C22B C21B C4B 112.0(4)
C23B C21B C4B 108.9(4)
C21B C22B H22D 109.5
C21B C22B H22E 109.5
H22D C22B H22E 109.5
C21B C22B H22F 109.5
H22D C22B H22F 109.5
H22E C22B H22F 109.5
C21B C23B H23D 109.5
C21B C23B H23E 109.5
H23D C23B H23E 109.5
C21B C23B H23F 109.5
H23D C23B H23F 109.5
H23E C23B H23F 109.5
C21B C24B H24D 109.5
C21B C24B H24E 109.5
H24D C24B H24E 109.5
C21B C24B H24F 109.5
H24D C24B H24F 109.5
H24E C24B H24F 109.5
S1B C25B H25D 109.5
S1B C25B H25E 109.5
H25D C25B H25E 109.5
S1B C25B H25F 109.5
H25D C25B H25F 109.5
H25E C25B H25F 109.5
S1B C26B H26D 109.5
S1B C26B H26E 109.5
H26D C26B H26E 109.5
S1B C26B H26F 109.5
H26D C26B H26F 109.5
H26E C26B H26F 109.5

loop_
_geom_bond_atom_site_label_1
_geom_bond_atom_site_label_2
_geom_bond_distance
_geom_bond_publ_flag
Mo1 O2 1.707(3) yes
Mo1 O1 1.709(3) yes
Mo1 O4 1.920(3) yes
Mo1 O3 1.944(3) yes
Mo1 N8 2.324(3) yes
Mo1 O5 2.336(3) yes
S1 O5 1.496(3) ?
S1 C25 1.767(7) ?
S1 C26 1.785(6) ?
O3 C1 1.356(5) ?
O4 C10 1.414(5) ?
N8 C7 1.478(5) ?
N8 C9 1.479(5) ?
N8 H8 0.89(5) ?
C1 C2 1.406(6) ?
C1 C6 1.417(5) ?
C2 C3 1.399(6) ?
C2 C17 1.537(6) ?
C3 C4 1.399(6) ?
C3 H3 0.9500 ?
C4 C5 1.381(6) ?
C4 C21 1.539(6) ?
C5 C6 1.384(6) ?
C5 H5 0.9500 ?
C6 C7 1.500(6) ?
C7 H7A 0.9900 ?
C7 H7B 0.9900 ?
C9 C10 1.526(6) ?
C9 H9A 0.9900 ?
C9 H9B 0.9900 ?
C10 C11 1.513(6) ?
C10 H10 1.0000 ?
C11 C16 1.381(6) ?
C11 C12 1.390(6) ?
C12 C13 1.382(7) ?
C12 H12 0.9500 ?
C13 C14 1.381(8) ?
C13 H13 0.9500 ?
C14 C15 1.386(9) ?
C14 H14 0.9500 ?
C15 C16 1.382(8) ?
C15 H15 0.9500 ?
C16 H16 0.9500 ?
C17 C18 1.534(6) ?
C17 C19 1.539(6) ?
C17 C20 1.548(6) ?
C18 H18A 0.9800 ?
C18 H18B 0.9800 ?
C18 H18C 0.9800 ?
C19 H19A 0.9800 ?
C19 H19B 0.9800 ?
C19 H19C 0.9800 ?
C20 H20A 0.9800 ?
C20 H20B 0.9800 ?
C20 H20C 0.9800 ?
C21 C22 1.527(7) ?
C21 C24 1.540(7) ?
C21 C23 1.540(7) ?
C22 H22A 0.9800 ?
C22 H22B 0.9800 ?
C22 H22C 0.9800 ?
C23 H23A 0.9800 ?
C23 H23B 0.9800 ?
C23 H23C 0.9800 ?
C24 H24A 0.9800 ?
C24 H24B 0.9800 ?
C24 H24C 0.9800 ?
C25 H25A 0.9800 ?
C25 H25B 0.9800 ?
C25 H25C 0.9800 ?
C26 H26A 0.9800 ?
C26 H26B 0.9800 ?
C26 H26C 0.9800 ?
Mo1B O2B 1.706(3) yes
Mo1B O1B 1.717(3) yes
Mo1B O4B 1.915(3) yes
Mo1B O3B 1.937(3) yes
Mo1B N8B 2.323(3) yes
Mo1B O5B 2.351(3) yes
S1B O5B 1.514(3) ?
S1B C25B 1.769(6) ?
S1B C26B 1.782(5) ?
O3B C1B 1.363(5) ?
O4B C10B 1.415(5) ?
N8B C9B 1.470(5) ?
N8B C7B 1.476(5) ?
N8B H8B 0.86(4) ?
C1B C2B 1.397(6) ?
C1B C6B 1.409(5) ?
C2B C3B 1.399(6) ?
C2B C17B 1.540(6) ?
C3B C4B 1.396(6) ?
C3B H3B 0.9500 ?
C4B C5B 1.386(6) ?
C4B C21B 1.544(6) ?
C5B C6B 1.384(5) ?
C5B H5B 0.9500 ?
C6B C7B 1.493(6) ?
C7B H7BA 0.9900 ?
C7B H7BB 0.9900 ?
C9B C10B 1.524(6) ?
C9B H9BA 0.9900 ?
C9B H9BB 0.9900 ?
C10B C11B 1.499(6) ?
C10B H10B 1.0000 ?
C11B C12B 1.382(7) ?
C11B C16B 1.398(8) ?
C12B C13B 1.401(9) ?
C12B H12B 0.9500 ?
C13B C14B 1.352(12) ?
C13B H13B 0.9500 ?
C14B C15B 1.357(13) ?
C14B H14B 0.9500 ?
C15B C16B 1.399(9) ?
C15B H15B 0.9500 ?
C16B H16B 0.9500 ?
C17B C20B 1.532(7) ?
C17B C18B 1.535(7) ?
C17B C19B 1.546(7) ?
C18B H18D 0.9800 ?
C18B H18E 0.9800 ?
C18B H18F 0.9800 ?
C19B H19D 0.9800 ?
C19B H19E 0.9800 ?
C19B H19F 0.9800 ?
C20B H20D 0.9800 ?
C20B H20E 0.9800 ?
C20B H20F 0.9800 ?
C21B C24B 1.528(8) ?
C21B C22B 1.530(7) ?
C21B C23B 1.530(7) ?
C22B H22D 0.9800 ?
C22B H22E 0.9800 ?
C22B H22F 0.9800 ?
C23B H23D 0.9800 ?
C23B H23E 0.9800 ?
C23B H23F 0.9800 ?
C24B H24D 0.9800 ?
C24B H24E 0.9800 ?
C24B H24F 0.9800 ?
C25B H25D 0.9800 ?
C25B H25E 0.9800 ?
C25B H25F 0.9800 ?
C26B H26D 0.9800 ?
C26B H26E 0.9800 ?
C26B H26F 0.9800 ?

loop_
_geom_torsion_atom_site_label_1
_geom_torsion_atom_site_label_2
_geom_torsion_atom_site_label_3
_geom_torsion_atom_site_label_4
_geom_torsion
C25 S1 O5 Mo1 92.5(3)
C26 S1 O5 Mo1 -164.8(3)
Mo1 O3 C1 C2 -130.2(3)
Mo1 O3 C1 C6 53.9(5)
O3 C1 C2 C3 -177.8(4)
C6 C1 C2 C3 -1.9(6)
O3 C1 C2 C17 0.2(6)
C6 C1 C2 C17 176.1(4)
C1 C2 C3 C4 1.2(6)
C17 C2 C3 C4 -176.8(4)
C2 C3 C4 C5 -0.5(7)
C2 C3 C4 C21 179.2(4)
C3 C4 C5 C6 0.5(7)
C21 C4 C5 C6 -179.2(4)
C4 C5 C6 C1 -1.2(7)
C4 C5 C6 C7 175.3(4)
O3 C1 C6 C5 177.9(4)
C2 C1 C6 C5 2.0(6)
O3 C1 C6 C7 1.3(6)
C2 C1 C6 C7 -174.6(4)
C9 N8 C7 C6 -175.7(3)
Mo1 N8 C7 C6 60.3(4)
C5 C6 C7 N8 127.2(4)
C1 C6 C7 N8 -56.3(5)
C7 N8 C9 C10 -166.5(3)
Mo1 N8 C9 C10 -37.9(3)
Mo1 O4 C10 C11 -160.3(3)
Mo1 O4 C10 C9 -37.0(4)
N8 C9 C10 O4 47.1(4)
N8 C9 C10 C11 169.3(3)
O4 C10 C11 C16 6.6(6)
C9 C10 C11 C16 -113.7(5)
O4 C10 C11 C12 -172.4(4)
C9 C10 C11 C12 67.3(5)
C16 C11 C12 C13 0.4(7)
C10 C11 C12 C13 179.4(4)
C11 C12 C13 C14 -2.0(8)
C12 C13 C14 C15 2.5(10)
C13 C14 C15 C16 -1.3(11)
C12 C11 C16 C15 0.8(8)
C10 C11 C16 C15 -178.2(6)
C14 C15 C16 C11 -0.3(11)
C3 C2 C17 C18 -122.1(5)
C1 C2 C17 C18 60.0(5)
C3 C2 C17 C19 116.6(5)
C1 C2 C17 C19 -61.3(5)
C3 C2 C17 C20 -2.1(6)
C1 C2 C17 C20 -179.9(4)
C5 C4 C21 C22 -174.6(4)
C3 C4 C21 C22 5.7(6)
C5 C4 C21 C24 -54.2(6)
C3 C4 C21 C24 126.1(5)
C5 C4 C21 C23 65.0(6)
C3 C4 C21 C23 -114.7(5)
C25B S1B O5B Mo1B 91.2(3)
C26B S1B O5B Mo1B -165.7(3)
Mo1B O3B C1B C2B -132.7(4)
Mo1B O3B C1B C6B 51.0(5)
O3B C1B C2B C3B -176.7(4)
C6B C1B C2B C3B -0.6(6)
O3B C1B C2B C17B 0.5(6)
C6B C1B C2B C17B 176.6(4)
C1B C2B C3B C4B -0.7(7)
C17B C2B C3B C4B -177.8(4)
C2B C3B C4B C5B 1.2(7)
C2B C3B C4B C21B 179.7(4)
C3B C4B C5B C6B -0.4(7)
C21B C4B C5B C6B -179.0(4)
C4B C5B C6B C1B -0.8(6)
C4B C5B C6B C7B 174.2(4)
O3B C1B C6B C5B 177.5(4)
C2B C1B C6B C5B 1.3(6)
O3B C1B C6B C7B 2.5(6)
C2B C1B C6B C7B -173.7(4)
C9B N8B C7B C6B -177.7(3)
Mo1B N8B C7B C6B 57.6(4)
C5B C6B C7B N8B 130.7(4)
C1B C6B C7B N8B -54.4(5)
C7B N8B C9B C10B -166.5(3)
Mo1B N8B C9B C10B -37.1(4)
Mo1B O4B C10B C11B -153.1(3)
Mo1B O4B C10B C9B -32.8(5)
N8B C9B C10B O4B 44.1(4)
N8B C9B C10B C11B 164.7(4)
O4B C10B C11B C12B -154.6(4)
C9B C10B C11B C12B 86.6(5)
O4B C10B C11B C16B 29.7(6)
C9B C10B C11B C16B -89.0(6)
C16B C11B C12B C13B 1.7(8)
C10B C11B C12B C13B -174.0(5)
C11B C12B C13B C14B -0.3(10)
C12B C13B C14B C15B -0.9(13)
C13B C14B C15B C16B 0.7(14)
C12B C11B C16B C15B -1.9(10)
C10B C11B C16B C15B 173.9(6)
C14B C15B C16B C11B 0.7(13)
C1B C2B C17B C20B -177.1(5)
C3B C2B C17B C20B -0.1(7)
C1B C2B C17B C18B 61.5(6)
C3B C2B C17B C18B -121.5(5)
C1B C2B C17B C19B -59.9(6)
C3B C2B C17B C19B 117.1(5)
C5B C4B C21B C24B -58.9(6)
C3B C4B C21B C24B 122.6(5)
C5B C4B C21B C22B -178.9(5)
C3B C4B C21B C22B 2.7(7)
C5B C4B C21B C23B 60.8(6)
C3B C4B C21B C23B -117.7(5)

loop_
_platon_squeeze_void_nr
_platon_squeeze_void_average_x
_platon_squeeze_void_average_y
_platon_squeeze_void_average_z
_platon_squeeze_void_volume
_platon_squeeze_void_count_electrons
_platon_squeeze_void_content
1 0.034 0.016 0.258 225 42 ' '
2 -0.034 -0.016 0.742 226 42 ' '
3 0.534 0.484 0.758 225 42 ' '
4 0.466 0.516 0.242 226 42 ' '
